data_4129599
loop_
_publ_author_name
'\"Olscher, Franz'
'G\"ottker-Schnetmann, Inigo'
'Monteil, Vincent'
'Mecking, Stefan'

_publ_section_title
;
 Role of Radical Species in Salicylaldiminato Ni(II) Mediated Polymer
 Chain Growth: A Case Study for the Migratory Insertion Polymerization of
 Ethylene in the Presence of Methyl Methacrylate.
;
_journal_issue 46
_journal_name_full 'Journal of the American Chemical Society'
_journal_page_first 14819
_journal_page_last 14828
_journal_paper_doi 10.1021/jacs.5b08612
_journal_volume 137
_journal_year 2015
_chemical_formula_moiety 'C43 H40 I2 N Ni O P'
_chemical_formula_sum 'C43 H40 I2 N Ni O P'
_chemical_formula_weight 930.24
_space_group_crystal_system monoclinic
_space_group_IT_number 14
_space_group_name_Hall '-P 2yab'
_space_group_name_H-M_alt 'P 1 21/a 1'
_atom_sites_solution_hydrogens geom
_atom_sites_solution_primary direct
_atom_sites_solution_secondary difmap
_audit_creation_date 2014-02-16
_audit_creation_method
;
Olex2 1.2
(compiled 2014.02.11 svn.r2872 for OlexSys, GUI svn.r4767)
;
_cell_angle_alpha 90
_cell_angle_beta 99.384(3)
_cell_angle_gamma 90
_cell_formula_units_Z 4
_cell_length_a 11.7972(4)
_cell_length_b 28.2682(8)
_cell_length_c 13.0939(4)
_cell_measurement_reflns_used 77109
_cell_measurement_temperature 100(2)
_cell_measurement_theta_max 27.22
_cell_measurement_theta_min 2.59
_cell_volume 4308.2(2)
_computing_cell_refinement 'STOE X-AREA'
_computing_data_collection 'STOE X-AREA'
_computing_data_reduction 'STOE X-RED32'
_computing_molecular_graphics 'Olex2 (Dolomanov et al., 2009)'
_computing_publication_material 'Olex2 (Dolomanov et al., 2009)'
_computing_structure_refinement 'ShelXL (Sheldrick, 2008)'
_diffrn_ambient_temperature 100.15
_diffrn_detector_area_resol_mean 6.67
_diffrn_measured_fraction_theta_full 0.997
_diffrn_measured_fraction_theta_max 0.985
_diffrn_measurement_device_type 'STOE IPDS 2T'
_diffrn_measurement_method 'rotation method'
_diffrn_radiation_type MoK\a
_diffrn_radiation_wavelength 0.71073
_diffrn_reflns_av_R_equivalents 0.0835
_diffrn_reflns_av_unetI/netI 0.0364
_diffrn_reflns_Laue_measured_fraction_full 0.997
_diffrn_reflns_Laue_measured_fraction_max 0.985
_diffrn_reflns_limit_h_max 14
_diffrn_reflns_limit_h_min -14
_diffrn_reflns_limit_k_max 35
_diffrn_reflns_limit_k_min -35
_diffrn_reflns_limit_l_max 16
_diffrn_reflns_limit_l_min -16
_diffrn_reflns_number 62211
_diffrn_reflns_point_group_measured_fraction_full 0.997
_diffrn_reflns_point_group_measured_fraction_max 0.985
_diffrn_reflns_theta_full 25.242
_diffrn_reflns_theta_max 26.875
_diffrn_reflns_theta_min 2.593
_exptl_absorpt_coefficient_mu 1.951
_exptl_absorpt_correction_T_max 0.4557
_exptl_absorpt_correction_T_min 0.2813
_exptl_absorpt_correction_type numerical
_exptl_absorpt_process_details 'STOE X-RED32'
_exptl_crystal_colour red
_exptl_crystal_density_diffrn 1.434
_exptl_crystal_description cuboid
_exptl_crystal_F_000 1848
_exptl_crystal_size_max 0.6
_exptl_crystal_size_mid 0.45
_exptl_crystal_size_min 0.3
_refine_diff_density_max 0.825
_refine_diff_density_min -0.637
_refine_diff_density_rms 0.070
_refine_ls_extinction_method none
_refine_ls_goodness_of_fit_ref 1.036
_refine_ls_hydrogen_treatment constr
_refine_ls_matrix_type full
_refine_ls_number_parameters 446
_refine_ls_number_reflns 9141
_refine_ls_number_restraints 0
_refine_ls_restrained_S_all 1.036
_refine_ls_R_factor_all 0.0281
_refine_ls_R_factor_gt 0.0237
_refine_ls_shift/su_max 0.003
_refine_ls_shift/su_mean 0.000
_refine_ls_structure_factor_coef Fsqd
_refine_ls_weighting_details 'w=1/[\s^2^(Fo^2^)+(0.0104P)^2^+3.3195P] where P=(Fo^2^+2Fc^2^)/3'
_refine_ls_weighting_scheme calc
_refine_ls_wR_factor_gt 0.0529
_refine_ls_wR_factor_ref 0.0543
_reflns_Friedel_coverage 0.000
_reflns_number_gt 8325
_reflns_number_total 9141
_reflns_threshold_expression 'I > 2\s(I)'
_cod_data_source_file ja5b08612_si_002.cif
_cod_data_source_block \fo14_131_s
_cod_database_code 4129599
_shelxl_version_number 2013-4
_shelx_space_group_comment
;
The symmetry employed for this shelxl refinement is uniquely defined
by the following loop, which should always be used as a source of
symmetry information in preference to the above space-group names.
They are only intended as comments.
;
_olex2_refinement_description
;
1. Fixed Uiso
 At 1.2 times of:
  All C(H) groups, All C(H,H,H) groups
2.a Ternary CH refined with riding coordinates:
 C44(H44), C45(H45)
2.b Aromatic/amide H refined with riding coordinates:
 C53(H53), C52(H52), C51(H51), C10(H10), C11(H11), C12(H12), C50(H50),
 C48(H48), C49(H49), C56(H56), C57(H57), C27(H27), C28(H28), C29(H29), C54(H54),
  C55(H55), C33(H33), C34(H34), C35(H35), C36(H36), C47(H47), C39(H39),
 C40(H40), C41(H41), C42(H42), C46(H46)
2.c Idealised Me refined as rotating group:
 C15(H15A,H15B,H15C), C16(H16A,H16B,H16C), C18(H18A,H18B,H18C), C19(H19A,H19B,
 H19C)
;
_olex2_computing_structure_refinement_long 'ShelXL (Sheldrick, 2008)'

loop_
_space_group_symop_operation_xyz
'x, y, z'
'-x+1/2, y+1/2, -z'
'-x, -y, -z'
'x-1/2, -y-1/2, z'

loop_
_atom_site_label
_atom_site_type_symbol
_atom_site_fract_x
_atom_site_fract_y
_atom_site_fract_z
_atom_site_U_iso_or_equiv
_atom_site_adp_type
_atom_site_occupancy
_atom_site_site_symmetry_order
_atom_site_calc_flag
_atom_site_refinement_flags_posn
C1 C 0.71195(17) 0.57891(6) 0.53148(14) 0.0182(4) Uani 1 1 d .
C2 C 0.81026(16) 0.60016(6) 0.50080(14) 0.0175(3) Uani 1 1 d .
C3 C 0.81409(17) 0.60045(7) 0.39216(14) 0.0202(4) Uani 1 1 d .
C53 C 0.73052(18) 0.57959(7) 0.32079(15) 0.0235(4) Uani 1 1 d .
H53 H 0.7368 0.5797 0.2494 0.028 Uiso 1 1 calc R
C5 C 0.63577(18) 0.55809(7) 0.35446(15) 0.0240(4) Uani 1 1 d .
C52 C 0.62595(18) 0.55828(7) 0.45774(15) 0.0220(4) Uani 1 1 d .
H52 H 0.5606 0.5444 0.4795 0.026 Uiso 1 1 calc R
C51 C 0.70213(17) 0.57392(6) 0.63918(14) 0.0186(4) Uani 1 1 d .
H51 H 0.6358 0.5579 0.6536 0.022 Uiso 1 1 calc R
C8 C 0.74611(17) 0.57169(6) 0.81686(13) 0.0180(4) Uani 1 1 d .
C9 C 0.68152(17) 0.60049(7) 0.87300(15) 0.0206(4) Uani 1 1 d .
C10 C 0.65981(19) 0.58342(7) 0.96815(16) 0.0256(4) Uani 1 1 d .
H10 H 0.6156 0.6019 1.0078 0.031 Uiso 1 1 calc R
C11 C 0.7018(2) 0.53995(7) 1.00540(15) 0.0275(4) Uani 1 1 d .
H11 H 0.6874 0.5292 1.0708 0.033 Uiso 1 1 calc R
C12 C 0.76465(19) 0.51203(7) 0.94794(15) 0.0244(4) Uani 1 1 d .
H12 H 0.7927 0.4822 0.9744 0.029 Uiso 1 1 calc R
C13 C 0.78752(17) 0.52705(6) 0.85147(14) 0.0193(4) Uani 1 1 d .
C44 C 0.63632(18) 0.64810(7) 0.83071(16) 0.0246(4) Uani 1 1 d .
H44 H 0.6920 0.6607 0.7874 0.029 Uiso 1 1 calc R
C15 C 0.6283(2) 0.68440(8) 0.9157(2) 0.0357(5) Uani 1 1 d .
H15A H 0.7019 0.6860 0.9626 0.043 Uiso 1 1 calc GR
H15B H 0.5677 0.6750 0.9547 0.043 Uiso 1 1 calc GR
H15C H 0.6099 0.7155 0.8844 0.043 Uiso 1 1 calc GR
C16 C 0.5197(2) 0.64347(9) 0.76039(19) 0.0345(5) Uani 1 1 d .
H16A H 0.4955 0.6745 0.7313 0.041 Uiso 1 1 calc GR
H16B H 0.4626 0.6316 0.8008 0.041 Uiso 1 1 calc GR
H16C H 0.5262 0.6213 0.7041 0.041 Uiso 1 1 calc GR
C45 C 0.85634(18) 0.49527(7) 0.78980(15) 0.0225(4) Uani 1 1 d .
H45 H 0.8385 0.5053 0.7157 0.027 Uiso 1 1 calc R
C18 C 0.9856(2) 0.50089(9) 0.82447(19) 0.0349(5) Uani 1 1 d .
H18A H 1.0056 0.4918 0.8974 0.042 Uiso 1 1 calc GR
H18B H 1.0074 0.5339 0.8161 0.042 Uiso 1 1 calc GR
H18C H 1.0267 0.4805 0.7822 0.042 Uiso 1 1 calc GR
C19 C 0.8226(2) 0.44328(7) 0.79489(19) 0.0333(5) Uani 1 1 d .
H19A H 0.7391 0.4402 0.7755 0.040 Uiso 1 1 calc GR
H19B H 0.8462 0.4315 0.8655 0.040 Uiso 1 1 calc GR
H19C H 0.8607 0.4248 0.7469 0.040 Uiso 1 1 calc GR
C20 C 0.93725(16) 0.64633(7) 0.84939(14) 0.0193(4) Uani 1 1 d .
C50 C 0.95989(18) 0.61989(7) 0.94115(15) 0.0225(4) Uani 1 1 d .
H50 H 0.9712 0.5867 0.9375 0.027 Uiso 1 1 calc R
C48 C 0.9661(2) 0.64158(8) 1.03774(16) 0.0282(4) Uani 1 1 d .
H48 H 0.9804 0.6230 1.0989 0.034 Uiso 1 1 calc R
C49 C 0.9516(2) 0.69006(8) 1.04480(16) 0.0315(5) Uani 1 1 d .
H49 H 0.9551 0.7047 1.1106 0.038 Uiso 1 1 calc R
C56 C 0.9319(2) 0.71706(8) 0.95559(17) 0.0287(4) Uani 1 1 d .
H56 H 0.9227 0.7503 0.9599 0.034 Uiso 1 1 calc R
C57 C 0.92573(18) 0.69527(7) 0.85915(15) 0.0225(4) Uani 1 1 d .
H57 H 0.9133 0.7142 0.7984 0.027 Uiso 1 1 calc R
C26 C 1.10380(17) 0.70348(6) 0.65874(14) 0.0189(4) Uani 1 1 d .
C27 C 1.01229(19) 0.71986(7) 0.58656(15) 0.0239(4) Uani 1 1 d .
H27 H 0.9451 0.7010 0.5698 0.029 Uiso 1 1 calc R
C28 C 1.0184(2) 0.76350(7) 0.53888(16) 0.0299(5) Uani 1 1 d .
H28 H 0.9554 0.7745 0.4900 0.036 Uiso 1 1 calc R
C29 C 1.1165(2) 0.79097(7) 0.56273(16) 0.0299(5) Uani 1 1 d .
H29 H 1.1210 0.8207 0.5298 0.036 Uiso 1 1 calc R
C54 C 1.2077(2) 0.77515(7) 0.63429(16) 0.0260(4) Uani 1 1 d .
H54 H 1.2747 0.7941 0.6505 0.031 Uiso 1 1 calc R
C55 C 1.20197(18) 0.73154(7) 0.68290(15) 0.0228(4) Uani 1 1 d .
H55 H 1.2648 0.7209 0.7324 0.027 Uiso 1 1 calc R
C32 C 1.15684(17) 0.60741(7) 0.61533(14) 0.0204(4) Uani 1 1 d .
C33 C 1.24941(19) 0.62446(7) 0.57266(16) 0.0259(4) Uani 1 1 d .
H33 H 1.2774 0.6555 0.5887 0.031 Uiso 1 1 calc R
C34 C 1.3012(2) 0.59598(8) 0.50638(17) 0.0313(5) Uani 1 1 d .
H34 H 1.3645 0.6077 0.4774 0.038 Uiso 1 1 calc R
C35 C 1.2606(2) 0.55082(8) 0.48289(17) 0.0322(5) Uani 1 1 d .
H35 H 1.2958 0.5315 0.4375 0.039 Uiso 1 1 calc R
C36 C 1.1691(2) 0.53359(7) 0.52504(17) 0.0309(5) Uani 1 1 d .
H36 H 1.1418 0.5024 0.5091 0.037 Uiso 1 1 calc R
C47 C 1.11673(19) 0.56185(7) 0.59089(16) 0.0250(4) Uani 1 1 d .
H47 H 1.0533 0.5500 0.6193 0.030 Uiso 1 1 calc R
C38 C 1.19634(17) 0.63736(7) 0.82525(14) 0.0192(4) Uani 1 1 d .
C39 C 1.25896(18) 0.59534(7) 0.84414(15) 0.0231(4) Uani 1 1 d .
H39 H 1.2515 0.5713 0.7927 0.028 Uiso 1 1 calc R
C40 C 1.33207(19) 0.58845(7) 0.93755(16) 0.0280(4) Uani 1 1 d .
H40 H 1.3747 0.5599 0.9495 0.034 Uiso 1 1 calc R
C41 C 1.3428(2) 0.62323(8) 1.01333(16) 0.0300(5) Uani 1 1 d .
H41 H 1.3920 0.6184 1.0775 0.036 Uiso 1 1 calc R
C42 C 1.28148(19) 0.66494(8) 0.99509(15) 0.0286(4) Uani 1 1 d .
H42 H 1.2893 0.6888 1.0468 0.034 Uiso 1 1 calc R
C46 C 1.20875(18) 0.67226(7) 0.90212(15) 0.0239(4) Uani 1 1 d .
H46 H 1.1672 0.7011 0.8905 0.029 Uiso 1 1 calc R
I1 I 0.95412(2) 0.63424(2) 0.34485(2) 0.02766(4) Uani 1 1 d .
I2 I 0.51328(2) 0.52288(2) 0.24661(2) 0.03408(5) Uani 1 1 d .
N1 N 0.77324(14) 0.58878(5) 0.71869(12) 0.0175(3) Uani 1 1 d .
Ni1 Ni 0.91529(2) 0.62213(2) 0.71176(2) 0.01594(5) Uani 1 1 d .
O1 O 0.89360(12) 0.61796(5) 0.56480(10) 0.0206(3) Uani 1 1 d .
P1 P 1.09177(4) 0.64329(2) 0.70709(3) 0.01665(9) Uani 1 1 d .

loop_
_atom_site_aniso_label
_atom_site_aniso_U_11
_atom_site_aniso_U_22
_atom_site_aniso_U_33
_atom_site_aniso_U_23
_atom_site_aniso_U_13
_atom_site_aniso_U_12
C1 0.0201(9) 0.0181(8) 0.0163(8) 0.0013(6) 0.0028(7) 0.0000(7)
C2 0.0192(9) 0.0163(8) 0.0167(8) -0.0001(6) 0.0026(7) 0.0000(7)
C3 0.0196(9) 0.0230(9) 0.0184(9) 0.0012(7) 0.0044(7) -0.0043(7)
C53 0.0252(11) 0.0285(10) 0.0167(9) -0.0009(7) 0.0033(8) -0.0019(8)
C5 0.0216(10) 0.0288(10) 0.0198(9) -0.0030(7) -0.0024(7) -0.0073(8)
C52 0.0207(10) 0.0239(9) 0.0214(9) -0.0004(7) 0.0035(7) -0.0039(7)
C51 0.0180(9) 0.0189(9) 0.0195(9) 0.0017(7) 0.0048(7) -0.0013(7)
C8 0.0188(9) 0.0210(9) 0.0144(8) 0.0014(6) 0.0035(7) -0.0037(7)
C9 0.0189(9) 0.0216(9) 0.0220(9) 0.0008(7) 0.0056(7) -0.0024(7)
C10 0.0275(11) 0.0279(10) 0.0238(10) -0.0020(8) 0.0113(8) -0.0038(8)
C11 0.0355(12) 0.0284(10) 0.0204(9) 0.0029(8) 0.0103(8) -0.0044(9)
C12 0.0306(11) 0.0232(9) 0.0195(9) 0.0041(7) 0.0043(8) -0.0022(8)
C13 0.0203(9) 0.0198(9) 0.0178(8) 0.0000(7) 0.0028(7) -0.0036(7)
C44 0.0234(10) 0.0223(9) 0.0304(10) 0.0041(8) 0.0114(8) 0.0024(8)
C15 0.0403(14) 0.0246(11) 0.0469(13) -0.0016(9) 0.0212(11) 0.0031(9)
C16 0.0242(12) 0.0393(13) 0.0408(13) 0.0131(10) 0.0079(10) 0.0050(9)
C45 0.0277(11) 0.0199(9) 0.0208(9) 0.0012(7) 0.0062(8) 0.0016(8)
C18 0.0279(12) 0.0385(12) 0.0403(12) -0.0107(10) 0.0117(10) -0.0022(10)
C19 0.0361(13) 0.0217(10) 0.0445(13) -0.0030(9) 0.0138(10) 0.0009(9)
C20 0.0162(9) 0.0240(9) 0.0183(8) -0.0010(7) 0.0048(7) -0.0013(7)
C50 0.0242(10) 0.0248(9) 0.0186(9) 0.0002(7) 0.0041(8) -0.0030(8)
C48 0.0296(11) 0.0367(11) 0.0186(9) 0.0005(8) 0.0049(8) -0.0035(9)
C49 0.0328(12) 0.0400(12) 0.0227(10) -0.0115(9) 0.0080(9) -0.0051(10)
C56 0.0281(11) 0.0263(10) 0.0335(11) -0.0091(8) 0.0101(9) -0.0020(8)
C57 0.0205(10) 0.0235(9) 0.0240(9) 0.0000(7) 0.0048(8) 0.0000(7)
C26 0.0218(10) 0.0179(8) 0.0180(8) -0.0018(6) 0.0067(7) -0.0014(7)
C27 0.0260(11) 0.0229(9) 0.0226(9) -0.0008(7) 0.0034(8) -0.0043(8)
C28 0.0365(12) 0.0247(10) 0.0265(10) 0.0043(8) -0.0006(9) 0.0005(9)
C29 0.0438(14) 0.0210(10) 0.0253(10) 0.0022(8) 0.0069(9) -0.0044(9)
C54 0.0311(11) 0.0228(10) 0.0254(10) -0.0031(7) 0.0081(8) -0.0076(8)
C55 0.0233(10) 0.0236(9) 0.0217(9) -0.0026(7) 0.0047(8) -0.0025(8)
C32 0.0223(10) 0.0212(9) 0.0178(8) -0.0009(7) 0.0030(7) 0.0022(7)
C33 0.0280(11) 0.0250(10) 0.0261(10) -0.0020(8) 0.0086(8) -0.0010(8)
C34 0.0329(12) 0.0345(11) 0.0292(11) 0.0002(9) 0.0131(9) 0.0040(9)
C35 0.0399(13) 0.0336(11) 0.0238(10) -0.0052(8) 0.0071(9) 0.0122(10)
C36 0.0389(13) 0.0219(10) 0.0311(11) -0.0050(8) 0.0029(9) 0.0029(9)
C47 0.0274(11) 0.0225(9) 0.0257(10) -0.0012(7) 0.0061(8) -0.0009(8)
C38 0.0163(9) 0.0232(9) 0.0183(8) 0.0017(7) 0.0030(7) -0.0036(7)
C39 0.0231(10) 0.0232(9) 0.0229(9) 0.0022(7) 0.0042(8) -0.0039(8)
C40 0.0258(11) 0.0276(10) 0.0295(10) 0.0113(8) 0.0010(8) -0.0031(8)
C41 0.0262(11) 0.0409(12) 0.0209(10) 0.0092(8) -0.0017(8) -0.0085(9)
C42 0.0284(11) 0.0378(12) 0.0190(9) -0.0017(8) 0.0024(8) -0.0090(9)
C46 0.0233(10) 0.0265(10) 0.0217(9) -0.0015(7) 0.0035(8) -0.0017(8)
I1 0.02788(8) 0.03896(8) 0.01741(6) -0.00090(5) 0.00744(5) -0.01189(6)
I2 0.03007(8) 0.05048(9) 0.02076(7) -0.00660(6) 0.00139(5) -0.01814(6)
N1 0.0183(8) 0.0174(7) 0.0175(7) 0.0019(6) 0.0051(6) -0.0002(6)
Ni1 0.01647(12) 0.01783(11) 0.01365(11) 0.00029(8) 0.00281(9) -0.00260(9)
O1 0.0210(7) 0.0251(7) 0.0158(6) -0.0003(5) 0.0035(5) -0.0072(5)
P1 0.0174(2) 0.0173(2) 0.0154(2) -0.00045(16) 0.00311(17) -0.00174(17)

loop_
_atom_type_symbol
_atom_type_description
_atom_type_scat_dispersion_real
_atom_type_scat_dispersion_imag
_atom_type_scat_source
C C 0.0033 0.0016 'International Tables Vol C Tables 4.2.6.8 and 6.1.1.4'
H H 0.0000 0.0000 'International Tables Vol C Tables 4.2.6.8 and 6.1.1.4'
I I -0.4742 1.8119 'International Tables Vol C Tables 4.2.6.8 and 6.1.1.4'
N N 0.0061 0.0033 'International Tables Vol C Tables 4.2.6.8 and 6.1.1.4'
Ni Ni 0.3393 1.1124 'International Tables Vol C Tables 4.2.6.8 and 6.1.1.4'
O O 0.0106 0.0060 'International Tables Vol C Tables 4.2.6.8 and 6.1.1.4'
P P 0.1023 0.0942 'International Tables Vol C Tables 4.2.6.8 and 6.1.1.4'

loop_
_geom_angle_atom_site_label_1
_geom_angle_atom_site_label_2
_geom_angle_atom_site_label_3
_geom_angle
C2 C1 C51 121.18(17)
C52 C1 C2 120.75(16)
C52 C1 C51 117.83(17)
C1 C2 C3 116.30(17)
O1 C2 C1 123.63(16)
O1 C2 C3 120.06(17)
C2 C3 I1 116.90(14)
C53 C3 C2 122.52(17)
C53 C3 I1 120.57(14)
C3 C53 C5 119.40(17)
C53 C5 I2 119.31(14)
C52 C5 C53 120.37(18)
C52 C5 I2 120.26(15)
C5 C52 C1 120.59(18)
N1 C51 C1 127.58(17)
C9 C8 N1 119.11(16)
C13 C8 C9 122.93(16)
C13 C8 N1 117.95(16)
C8 C9 C44 120.78(16)
C10 C9 C8 117.46(18)
C10 C9 C44 121.76(17)
C11 C10 C9 120.90(18)
C10 C11 C12 120.46(18)
C11 C12 C13 121.06(19)
C8 C13 C45 123.10(16)
C12 C13 C8 117.17(17)
C12 C13 C45 119.73(17)
C9 C44 C15 112.92(18)
C9 C44 C16 111.79(17)
C15 C44 C16 109.79(19)
C18 C45 C13 111.89(17)
C18 C45 C19 110.02(18)
C19 C45 C13 112.22(16)
C50 C20 Ni1 126.59(15)
C57 C20 C50 117.17(17)
C57 C20 Ni1 116.20(14)
C48 C50 C20 121.07(19)
C49 C48 C50 120.37(19)
C56 C49 C48 119.66(19)
C49 C56 C57 119.82(19)
C56 C57 C20 121.85(19)
C27 C26 C55 119.15(17)
C27 C26 P1 116.68(15)
C55 C26 P1 123.92(15)
C28 C27 C26 120.6(2)
C29 C28 C27 119.9(2)
C54 C29 C28 120.07(19)
C29 C54 C55 120.4(2)
C54 C55 C26 119.9(2)
C33 C32 P1 120.76(15)
C47 C32 C33 119.21(18)
C47 C32 P1 119.98(15)
C32 C33 C34 120.1(2)
C35 C34 C33 120.0(2)
C36 C35 C34 120.22(19)
C35 C36 C47 120.1(2)
C32 C47 C36 120.3(2)
C39 C38 C46 118.74(18)
C39 C38 P1 119.53(14)
C46 C38 P1 121.50(15)
C40 C39 C38 120.54(19)
C41 C40 C39 120.0(2)
C42 C41 C40 119.8(2)
C41 C42 C46 120.7(2)
C42 C46 C38 120.2(2)
C51 N1 C8 113.25(15)
C51 N1 Ni1 124.86(13)
C8 N1 Ni1 121.25(12)
C20 Ni1 N1 96.64(7)
C20 Ni1 P1 86.83(6)
N1 Ni1 P1 166.78(5)
O1 Ni1 C20 162.50(7)
O1 Ni1 N1 92.43(6)
O1 Ni1 P1 87.72(4)
C2 O1 Ni1 130.22(12)
C26 P1 C32 102.90(8)
C26 P1 Ni1 113.20(7)
C32 P1 Ni1 111.77(7)
C38 P1 C26 107.43(9)
C38 P1 C32 101.98(9)
C38 P1 Ni1 117.97(6)

loop_
_geom_bond_atom_site_label_1
_geom_bond_atom_site_label_2
_geom_bond_distance
C1 C2 1.421(3)
C1 C52 1.408(3)
C1 C51 1.441(2)
C2 C3 1.431(2)
C2 O1 1.286(2)
C3 C53 1.376(3)
C3 I1 2.0878(18)
C53 C5 1.405(3)
C5 C52 1.376(3)
C5 I2 2.0994(19)
C51 N1 1.296(2)
C8 C9 1.402(3)
C8 C13 1.402(3)
C8 N1 1.457(2)
C9 C10 1.398(3)
C9 C44 1.519(3)
C10 C11 1.383(3)
C11 C12 1.386(3)
C12 C13 1.400(3)
C13 C45 1.527(3)
C44 C15 1.528(3)
C44 C16 1.532(3)
C45 C18 1.526(3)
C45 C19 1.527(3)
C20 C50 1.403(3)
C20 C57 1.398(3)
C20 Ni1 1.9054(18)
C50 C48 1.397(3)
C48 C49 1.386(3)
C49 C56 1.383(3)
C56 C57 1.396(3)
C26 C27 1.393(3)
C26 C55 1.397(3)
C26 P1 1.8288(18)
C27 C28 1.390(3)
C28 C29 1.386(3)
C29 C54 1.381(3)
C54 C55 1.394(3)
C32 C33 1.391(3)
C32 C47 1.391(3)
C32 P1 1.8337(19)
C33 C34 1.396(3)
C34 C35 1.381(3)
C35 C36 1.379(3)
C36 C47 1.392(3)
C38 C39 1.400(3)
C38 C46 1.400(3)
C38 P1 1.822(2)
C39 C40 1.391(3)
C40 C41 1.388(3)
C41 C42 1.383(3)
C42 C46 1.386(3)
N1 Ni1 1.9378(16)
Ni1 O1 1.9031(13)
Ni1 P1 2.1766(5)

loop_
_geom_torsion_atom_site_label_1
_geom_torsion_atom_site_label_2
_geom_torsion_atom_site_label_3
_geom_torsion_atom_site_label_4
_geom_torsion
C1 C2 C3 C53 -2.9(3)
C1 C2 C3 I1 177.27(13)
C1 C2 O1 Ni1 0.2(3)
C1 C51 N1 C8 -171.30(18)
C1 C51 N1 Ni1 -0.4(3)
C2 C1 C52 C5 0.3(3)
C2 C1 C51 N1 3.2(3)
C2 C3 C53 C5 1.7(3)
C3 C2 O1 Ni1 -178.93(13)
C3 C53 C5 C52 0.6(3)
C3 C53 C5 I2 -176.49(15)
C53 C5 C52 C1 -1.6(3)
C52 C1 C2 C3 1.8(3)
C52 C1 C2 O1 -177.30(18)
C52 C1 C51 N1 177.62(19)
C51 C1 C2 C3 176.06(17)
C51 C1 C2 O1 -3.1(3)
C51 C1 C52 C5 -174.10(18)
C8 C9 C10 C11 0.7(3)
C8 C9 C44 C15 -148.7(2)
C8 C9 C44 C16 86.9(2)
C8 C13 C45 C18 95.7(2)
C8 C13 C45 C19 -140.0(2)
C9 C8 C13 C12 -1.7(3)
C9 C8 C13 C45 179.04(19)
C9 C8 N1 C51 -95.8(2)
C9 C8 N1 Ni1 92.90(19)
C9 C10 C11 C12 -1.2(3)
C10 C9 C44 C15 32.0(3)
C10 C9 C44 C16 -92.4(2)
C10 C11 C12 C13 0.2(3)
C11 C12 C13 C8 1.2(3)
C11 C12 C13 C45 -179.6(2)
C12 C13 C45 C18 -83.5(2)
C12 C13 C45 C19 40.8(3)
C13 C8 C9 C10 0.8(3)
C13 C8 C9 C44 -178.54(19)
C13 C8 N1 C51 85.0(2)
C13 C8 N1 Ni1 -86.31(19)
C44 C9 C10 C11 -180.0(2)
C20 C50 C48 C49 -1.0(3)
C50 C20 C57 C56 -2.4(3)
C50 C48 C49 C56 -0.6(3)
C48 C49 C56 C57 0.6(3)
C49 C56 C57 C20 0.9(3)
C57 C20 C50 C48 2.4(3)
C26 C27 C28 C29 0.4(3)
C27 C26 C55 C54 -0.5(3)
C27 C26 P1 C32 90.00(16)
C27 C26 P1 C38 -162.83(14)
C27 C26 P1 Ni1 -30.81(16)
C27 C28 C29 C54 -0.5(3)
C28 C29 C54 C55 0.1(3)
C29 C54 C55 C26 0.4(3)
C55 C26 C27 C28 0.1(3)
C55 C26 P1 C32 -84.16(17)
C55 C26 P1 C38 23.01(18)
C55 C26 P1 Ni1 155.03(14)
C32 C33 C34 C35 0.1(3)
C33 C32 C47 C36 0.4(3)
C33 C32 P1 C26 35.06(19)
C33 C32 P1 C38 -76.21(18)
C33 C32 P1 Ni1 156.84(15)
C33 C34 C35 C36 -0.3(4)
C34 C35 C36 C47 0.5(4)
C35 C36 C47 C32 -0.6(3)
C47 C32 C33 C34 -0.2(3)
C47 C32 P1 C26 -147.56(17)
C47 C32 P1 C38 101.17(17)
C47 C32 P1 Ni1 -25.78(18)
C38 C39 C40 C41 0.5(3)
C39 C38 C46 C42 -0.3(3)
C39 C38 P1 C26 -139.87(15)
C39 C38 P1 C32 -32.05(17)
C39 C38 P1 Ni1 90.77(15)
C39 C40 C41 C42 -0.7(3)
C40 C41 C42 C46 0.5(3)
C41 C42 C46 C38 0.0(3)
C46 C38 C39 C40 0.0(3)
C46 C38 P1 C26 45.70(18)
C46 C38 P1 C32 153.52(16)
C46 C38 P1 Ni1 -83.66(16)
I1 C3 C53 C5 -178.45(15)
I2 C5 C52 C1 175.47(15)
N1 C8 C9 C10 -178.34(18)
N1 C8 C9 C44 2.3(3)
N1 C8 C13 C12 177.45(17)
N1 C8 C13 C45 -1.8(3)
Ni1 C20 C50 C48 -175.31(16)
Ni1 C20 C57 C56 175.56(16)
O1 C2 C3 C53 176.30(19)
O1 C2 C3 I1 -3.6(2)
P1 C26 C27 C28 -174.31(15)
P1 C26 C55 C54 173.51(14)
P1 C32 C33 C34 177.25(17)
P1 C32 C47 C36 -177.02(17)
P1 C38 C39 C40 -174.57(15)
P1 C38 C46 C42 174.19(16)
